data_4067215
loop_
_publ_author_name
'Dureen, Meghan A.'
'Brown, Christopher C.'
'Stephan, Douglas W.'

_publ_section_title
;
 Deprotonation and Addition Reactions of Frustrated Lewis Pairs with
 Alkynes
;
_journal_issue 23
_journal_name_full Organometallics
_journal_page_first 6594
_journal_paper_doi 10.1021/om1009044
_journal_volume 29
_journal_year 2010
_chemical_formula_sum 'C46 H32 B Cl0.5 F15 N2'
_chemical_formula_weight 926.27
_chemical_name_systematic
; 
 ? 
;
_space_group_IT_number 2
_symmetry_cell_setting triclinic
_symmetry_space_group_name_Hall '-P 1'
_symmetry_space_group_name_H-M 'P -1'
_atom_sites_solution_hydrogens geom
_atom_sites_solution_primary direct
_atom_sites_solution_secondary difmap
_audit_creation_method SHELXL-97
_cell_angle_alpha 104.065(4)
_cell_angle_beta 107.259(4)
_cell_angle_gamma 90.364(4)
_cell_formula_units_Z 2
_cell_length_a 11.2560(7)
_cell_length_b 12.2232(8)
_cell_length_c 16.5685(11)
_cell_measurement_reflns_used 7320
_cell_measurement_temperature 150(2)
_cell_measurement_theta_max 26.12
_cell_measurement_theta_min 2.49
_cell_volume 2104.1(2)
_computing_cell_refinement 'Bruker SAINT'
_computing_data_collection 'Bruker APEX2'
_computing_data_reduction 'Bruker SAINT'
_computing_molecular_graphics 'Bruker SHELXTL'
_computing_publication_material 'Bruker SHELXTL'
_computing_structure_refinement 'SHELXL-97 (Sheldrick, 1997)'
_computing_structure_solution 'SHELXS-97 (Sheldrick, 1990)'
_diffrn_ambient_temperature 150(2)
_diffrn_measured_fraction_theta_full 0.990
_diffrn_measured_fraction_theta_max 0.990
_diffrn_measurement_device_type 'Bruker APEX-II CCD'
_diffrn_measurement_method '\f and \w scans'
_diffrn_radiation_monochromator graphite
_diffrn_radiation_source 'fine-focus sealed tube'
_diffrn_radiation_type MoK\a
_diffrn_radiation_wavelength 0.71073
_diffrn_reflns_av_R_equivalents 0.0459
_diffrn_reflns_av_sigmaI/netI 0.0603
_diffrn_reflns_limit_h_max 14
_diffrn_reflns_limit_h_min -14
_diffrn_reflns_limit_k_max 15
_diffrn_reflns_limit_k_min -15
_diffrn_reflns_limit_l_max 21
_diffrn_reflns_limit_l_min -21
_diffrn_reflns_number 34343
_diffrn_reflns_theta_full 27.69
_diffrn_reflns_theta_max 27.69
_diffrn_reflns_theta_min 1.72
_diffrn_standards_number 0
_exptl_absorpt_coefficient_mu 0.162
_exptl_absorpt_correction_T_max 0.9935
_exptl_absorpt_correction_T_min 0.9380
_exptl_absorpt_correction_type multi-scan
_exptl_absorpt_process_details SADABS
_exptl_crystal_colour colourless
_exptl_crystal_density_diffrn 1.462
_exptl_crystal_density_method 'not measured'
_exptl_crystal_description plate
_exptl_crystal_F_000 941
_exptl_crystal_size_max 0.40
_exptl_crystal_size_mid 0.25
_exptl_crystal_size_min 0.04
_refine_diff_density_max 0.592
_refine_diff_density_min -0.638
_refine_diff_density_rms 0.102
_refine_ls_extinction_method none
_refine_ls_goodness_of_fit_ref 1.081
_refine_ls_hydrogen_treatment constr
_refine_ls_matrix_type full
_refine_ls_number_parameters 592
_refine_ls_number_reflns 9768
_refine_ls_number_restraints 0
_refine_ls_restrained_S_all 1.081
_refine_ls_R_factor_all 0.1316
_refine_ls_R_factor_gt 0.0901
_refine_ls_shift/su_max 0.000
_refine_ls_shift/su_mean 0.000
_refine_ls_structure_factor_coef Fsqd
_refine_ls_weighting_details 'calc w=1/[\s^2^(Fo^2^)+(0.0938P)^2^+10.8178P] where P=(Fo^2^+2Fc^2^)/3'
_refine_ls_weighting_scheme calc
_refine_ls_wR_factor_gt 0.2612
_refine_ls_wR_factor_ref 0.2830
_reflns_number_gt 6327
_reflns_number_total 9768
_reflns_threshold_expression >2sigma(I)
_cod_data_source_file om1009044_si_002.cif
_cod_data_source_block '[tBuNCN(H)C(Ph)C(H)tBu][PhCCB(C6F5)3]'
_cod_depositor_comments
;
The following automatic conversions were performed:

'_symmetry_cell_setting' value 'Triclinic' changed to 'triclinic'
according to /home/saulius/struct/CIF-dictionaries/cif_core.dic
dictionary named 'cif_core.dic' version 2.4.1 from 2010-06-29.

Automatic conversion script
Id: cif_fix_values 1715 2011-07-08 13:25:40Z adriana 
;
_cod_original_sg_symbol_H-M P-1
_cod_database_code 4067215

loop_
_symmetry_equiv_pos_as_xyz
'x, y, z'
'-x, -y, -z'

loop_
_atom_site_label
_atom_site_type_symbol
_atom_site_fract_x
_atom_site_fract_y
_atom_site_fract_z
_atom_site_U_iso_or_equiv
_atom_site_adp_type
_atom_site_occupancy
_atom_site_symmetry_multiplicity
_atom_site_calc_flag
_atom_site_refinement_flags
F1 F 0.2109(3) 0.4666(2) 0.20633(18) 0.0288(6) Uani 1 1 d .
F2 F 0.1948(3) 0.2817(2) 0.08102(19) 0.0334(7) Uani 1 1 d .
F3 F 0.3694(3) 0.2483(3) -0.0046(2) 0.0454(9) Uani 1 1 d .
F4 F 0.5628(3) 0.4094(3) 0.0394(2) 0.0458(9) Uani 1 1 d .
F5 F 0.5780(3) 0.6005(3) 0.1620(2) 0.0351(7) Uani 1 1 d .
F6 F 0.1934(3) 0.8115(3) 0.2939(2) 0.0426(8) Uani 1 1 d .
F7 F 0.0723(3) 0.8023(3) 0.4072(3) 0.0481(9) Uani 1 1 d .
F8 F 0.1269(3) 0.6518(3) 0.50791(19) 0.0349(7) Uani 1 1 d .
F9 F 0.3092(3) 0.5108(3) 0.4922(2) 0.0345(7) Uani 1 1 d .
F10 F 0.4333(3) 0.5184(2) 0.37848(19) 0.0308(7) Uani 1 1 d .
F11 F 0.4910(3) 0.8933(2) 0.37099(18) 0.0289(6) Uani 1 1 d .
F12 F 0.7167(3) 0.9761(3) 0.4796(2) 0.0399(8) Uani 1 1 d .
F13 F 0.9014(3) 0.8340(3) 0.5139(2) 0.0456(9) Uani 1 1 d .
F14 F 0.8555(3) 0.6106(3) 0.4306(2) 0.0439(8) Uani 1 1 d .
F15 F 0.6362(3) 0.5276(2) 0.31587(19) 0.0304(6) Uani 1 1 d .
N1 N 0.6331(5) 0.2582(4) 0.3104(4) 0.0428(12) Uani 1 1 d .
H1A H 0.5861 0.3109 0.3268 0.051 Uiso 1 1 calc R
N2 N 0.8122(5) 0.3144(4) 0.2626(4) 0.0403(12) Uani 1 1 d .
C1 C 0.3668(4) 0.7511(4) 0.2036(3) 0.0235(9) Uani 1 1 d .
C2 C 0.3356(4) 0.8052(4) 0.1500(3) 0.0265(10) Uani 1 1 d .
C3 C 0.3009(5) 0.8690(4) 0.0855(3) 0.0283(11) Uani 1 1 d .
C4 C 0.1998(6) 0.9353(5) 0.0793(4) 0.0394(13) Uani 1 1 d .
H4A H 0.1500 0.9363 0.1167 0.047 Uiso 1 1 calc R
C5 C 0.1714(7) 0.9996(5) 0.0189(5) 0.0546(19) Uani 1 1 d .
H5A H 0.1028 1.0450 0.0160 0.066 Uiso 1 1 calc R
C6 C 0.2407(8) 0.9988(6) -0.0367(5) 0.063(2) Uani 1 1 d .
H6A H 0.2203 1.0430 -0.0780 0.075 Uiso 1 1 calc R
C7 C 0.3396(7) 0.9336(7) -0.0319(4) 0.061(2) Uani 1 1 d .
H7A H 0.3879 0.9325 -0.0703 0.073 Uiso 1 1 calc R
C8 C 0.3699(6) 0.8696(5) 0.0280(4) 0.0412(14) Uani 1 1 d .
H8A H 0.4390 0.8249 0.0303 0.049 Uiso 1 1 calc R
C9 C 0.3983(4) 0.5437(4) 0.1947(3) 0.0222(9) Uani 1 1 d .
C10 C 0.3034(4) 0.4580(4) 0.1682(3) 0.0235(10) Uani 1 1 d .
C11 C 0.2927(5) 0.3599(4) 0.1029(3) 0.0251(10) Uani 1 1 d .
C12 C 0.3795(5) 0.3430(4) 0.0600(3) 0.0306(11) Uani 1 1 d .
C13 C 0.4768(5) 0.4250(4) 0.0820(3) 0.0316(11) Uani 1 1 d .
C14 C 0.4828(5) 0.5229(4) 0.1463(3) 0.0272(10) Uani 1 1 d .
C15 C 0.3215(4) 0.6656(4) 0.3301(3) 0.0197(9) Uani 1 1 d .
C16 C 0.2275(5) 0.7356(4) 0.3416(3) 0.0268(10) Uani 1 1 d .
C17 C 0.1626(5) 0.7323(4) 0.4001(4) 0.0304(11) Uani 1 1 d .
C18 C 0.1899(4) 0.6568(4) 0.4511(3) 0.0249(10) Uani 1 1 d .
C19 C 0.2820(5) 0.5851(4) 0.4424(3) 0.0248(10) Uani 1 1 d .
C20 C 0.3448(4) 0.5902(4) 0.3835(3) 0.0201(9) Uani 1 1 d .
C21 C 0.5515(4) 0.7077(4) 0.3329(3) 0.0208(9) Uani 1 1 d .
C22 C 0.5806(5) 0.8200(4) 0.3795(3) 0.0244(10) Uani 1 1 d .
C23 C 0.6969(5) 0.8641(4) 0.4383(3) 0.0283(11) Uani 1 1 d .
C24 C 0.7894(5) 0.7945(5) 0.4553(3) 0.0315(11) Uani 1 1 d .
C25 C 0.7662(5) 0.6807(5) 0.4131(3) 0.0285(10) Uani 1 1 d .
C26 C 0.6496(4) 0.6407(4) 0.3539(3) 0.0252(10) Uani 1 1 d .
C27 C 0.3912(5) 0.1700(4) 0.3330(3) 0.0258(10) Uani 1 1 d .
C28 C 0.4279(5) 0.2599(4) 0.4190(3) 0.0332(12) Uani 1 1 d .
H28A H 0.4849 0.3192 0.4168 0.050 Uiso 1 1 calc R
H28B H 0.4695 0.2256 0.4666 0.050 Uiso 1 1 calc R
H28C H 0.3529 0.2929 0.4293 0.050 Uiso 1 1 calc R
C29 C 0.3330(5) 0.2196(5) 0.2555(4) 0.0355(12) Uani 1 1 d .
H29A H 0.3909 0.2796 0.2553 0.053 Uiso 1 1 calc R
H29B H 0.2548 0.2511 0.2604 0.053 Uiso 1 1 calc R
H29C H 0.3157 0.1599 0.2009 0.053 Uiso 1 1 calc R
C30 C 0.2988(5) 0.0785(4) 0.3342(4) 0.0313(11) Uani 1 1 d .
H30A H 0.3355 0.0470 0.3843 0.047 Uiso 1 1 calc R
H30B H 0.2803 0.0181 0.2800 0.047 Uiso 1 1 calc R
H30C H 0.2215 0.1118 0.3392 0.047 Uiso 1 1 calc R
C31 C 0.5015(4) 0.1086(3) 0.3207(3) 0.0146(8) Uani 1 1 d .
H31A H 0.4971 0.0312 0.3212 0.017 Uiso 1 1 calc R
C32 C 0.6051(4) 0.1460(4) 0.3090(3) 0.0243(10) Uani 1 1 d .
C33 C 0.6914(4) 0.0575(4) 0.2931(3) 0.0239(10) Uani 1 1 d .
C34 C 0.8181(5) 0.0743(4) 0.3390(4) 0.0321(11) Uani 1 1 d .
H34A H 0.8514 0.1449 0.3797 0.039 Uiso 1 1 calc R
C35 C 0.8960(5) -0.0104(5) 0.3260(4) 0.0366(12) Uani 1 1 d .
H35A H 0.9822 0.0015 0.3584 0.044 Uiso 1 1 calc R
C36 C 0.8483(5) -0.1128(4) 0.2656(4) 0.0341(12) Uani 1 1 d .
H36A H 0.9022 -0.1705 0.2557 0.041 Uiso 1 1 calc R
C37 C 0.7229(5) -0.1310(4) 0.2198(3) 0.0304(11) Uani 1 1 d .
H37A H 0.6903 -0.2015 0.1788 0.036 Uiso 1 1 calc R
C38 C 0.6445(5) -0.0464(4) 0.2335(3) 0.0261(10) Uani 1 1 d .
H38A H 0.5579 -0.0593 0.2021 0.031 Uiso 1 1 calc R
C39 C 0.7329(5) 0.2864(4) 0.2864(4) 0.0311(11) Uani 1 1 d .
C40 C 0.9288(5) 0.3522(5) 0.2513(4) 0.0351(12) Uani 1 1 d .
C41 C 1.0321(7) 0.3548(7) 0.3352(4) 0.0574(18) Uani 1 1 d .
H41A H 1.0143 0.4072 0.3844 0.086 Uiso 1 1 calc R
H41B H 1.1120 0.3803 0.3305 0.086 Uiso 1 1 calc R
H41C H 1.0368 0.2788 0.3449 0.086 Uiso 1 1 calc R
C42 C 0.9476(7) 0.2688(7) 0.1734(5) 0.061(2) Uani 1 1 d .
H42A H 0.8763 0.2661 0.1214 0.091 Uiso 1 1 calc R
H42B H 0.9542 0.1935 0.1844 0.091 Uiso 1 1 calc R
H42C H 1.0243 0.2925 0.1636 0.091 Uiso 1 1 calc R
C43 C 0.9120(7) 0.4700(6) 0.2377(6) 0.0589(19) Uani 1 1 d .
H43A H 0.8356 0.4683 0.1895 0.088 Uiso 1 1 calc R
H43B H 0.9839 0.4963 0.2234 0.088 Uiso 1 1 calc R
H43C H 0.9055 0.5218 0.2913 0.088 Uiso 1 1 calc R
B1 B 0.4089(5) 0.6673(4) 0.2657(3) 0.0203(10) Uani 1 1 d .
Cl1A Cl 0.1101(6) 0.3465(4) -0.1057(3) 0.0907(17) Uani 0.50 1 d P
C80 C 0.1159(9) 0.5337(9) 0.0001(8) 0.090(4) Uani 1 1 d .
H80A H 0.1965 0.5562 -0.0006 0.108 Uiso 1 1 calc R
C81 C 0.0588(10) 0.6051(9) 0.0524(8) 0.095(4) Uani 1 1 d .
H81A H 0.0997 0.6763 0.0880 0.114 Uiso 1 1 calc R
C82 C 0.0559(10) 0.4274(9) -0.0523(7) 0.095(4) Uani 1 1 d .

loop_
_atom_site_aniso_label
_atom_site_aniso_U_11
_atom_site_aniso_U_22
_atom_site_aniso_U_33
_atom_site_aniso_U_23
_atom_site_aniso_U_13
_atom_site_aniso_U_12
F1 0.0239(15) 0.0310(15) 0.0312(15) 0.0046(12) 0.0108(12) -0.0057(12)
F2 0.0374(17) 0.0259(14) 0.0324(16) 0.0042(12) 0.0068(13) -0.0120(12)
F3 0.058(2) 0.0342(17) 0.0396(18) -0.0087(14) 0.0231(17) -0.0088(15)
F4 0.052(2) 0.0417(19) 0.049(2) -0.0012(15) 0.0338(18) -0.0039(16)
F5 0.0330(17) 0.0362(16) 0.0363(17) 0.0030(13) 0.0165(14) -0.0136(13)
F6 0.048(2) 0.0449(19) 0.056(2) 0.0359(17) 0.0274(17) 0.0240(16)
F7 0.045(2) 0.052(2) 0.067(2) 0.0300(18) 0.0348(19) 0.0277(17)
F8 0.0302(16) 0.0497(19) 0.0312(16) 0.0127(14) 0.0171(13) 0.0050(14)
F9 0.0412(18) 0.0391(17) 0.0345(16) 0.0236(14) 0.0167(14) 0.0079(14)
F10 0.0391(17) 0.0291(15) 0.0337(16) 0.0175(12) 0.0175(13) 0.0132(13)
F11 0.0369(17) 0.0197(13) 0.0292(15) 0.0081(11) 0.0072(13) -0.0001(12)
F12 0.054(2) 0.0288(16) 0.0302(16) -0.0001(13) 0.0096(15) -0.0179(14)
F13 0.0280(17) 0.065(2) 0.0330(17) 0.0050(16) -0.0007(14) -0.0138(15)
F14 0.0228(16) 0.062(2) 0.0452(19) 0.0170(17) 0.0044(14) 0.0136(15)
F15 0.0299(16) 0.0227(14) 0.0365(16) 0.0063(12) 0.0078(13) 0.0064(12)
N1 0.037(3) 0.038(3) 0.060(3) 0.019(2) 0.020(2) 0.002(2)
N2 0.036(3) 0.030(2) 0.066(3) 0.016(2) 0.029(3) 0.002(2)
C1 0.021(2) 0.024(2) 0.024(2) 0.0070(18) 0.0042(19) -0.0045(18)
C2 0.022(2) 0.028(2) 0.030(3) 0.010(2) 0.006(2) -0.0034(19)
C3 0.029(3) 0.023(2) 0.028(2) 0.0102(19) 0.000(2) -0.0056(19)
C4 0.043(3) 0.034(3) 0.039(3) 0.012(2) 0.006(3) 0.004(2)
C5 0.057(4) 0.033(3) 0.054(4) 0.015(3) -0.016(3) 0.004(3)
C6 0.070(5) 0.056(4) 0.048(4) 0.038(3) -0.020(4) -0.027(4)
C7 0.055(4) 0.086(5) 0.040(4) 0.033(4) -0.001(3) -0.035(4)
C8 0.035(3) 0.055(4) 0.034(3) 0.018(3) 0.006(2) -0.004(3)
C9 0.026(2) 0.021(2) 0.018(2) 0.0067(17) 0.0033(18) -0.0021(18)
C10 0.022(2) 0.026(2) 0.024(2) 0.0121(19) 0.0055(19) 0.0001(18)
C11 0.027(2) 0.023(2) 0.023(2) 0.0069(18) 0.0041(19) -0.0067(19)
C12 0.040(3) 0.022(2) 0.028(3) 0.0011(19) 0.012(2) -0.001(2)
C13 0.034(3) 0.035(3) 0.028(3) 0.006(2) 0.015(2) -0.002(2)
C14 0.030(3) 0.027(2) 0.025(2) 0.0055(19) 0.010(2) -0.007(2)
C15 0.018(2) 0.019(2) 0.021(2) 0.0070(17) 0.0030(17) -0.0005(17)
C16 0.028(3) 0.023(2) 0.033(3) 0.014(2) 0.008(2) 0.0026(19)
C17 0.023(2) 0.029(3) 0.041(3) 0.010(2) 0.012(2) 0.007(2)
C18 0.022(2) 0.029(2) 0.025(2) 0.0043(19) 0.0110(19) -0.0027(19)
C19 0.029(3) 0.024(2) 0.021(2) 0.0089(18) 0.0046(19) -0.0001(19)
C20 0.017(2) 0.020(2) 0.021(2) 0.0082(17) 0.0021(17) -0.0020(17)
C21 0.022(2) 0.023(2) 0.017(2) 0.0057(17) 0.0058(18) -0.0032(18)
C22 0.029(3) 0.025(2) 0.020(2) 0.0068(18) 0.0087(19) -0.0025(19)
C23 0.036(3) 0.026(2) 0.021(2) 0.0028(19) 0.010(2) -0.013(2)
C24 0.025(3) 0.044(3) 0.022(2) 0.007(2) 0.004(2) -0.009(2)
C25 0.020(2) 0.040(3) 0.027(2) 0.011(2) 0.007(2) 0.003(2)
C26 0.022(2) 0.024(2) 0.028(2) 0.0066(19) 0.007(2) 0.0003(18)
C27 0.026(2) 0.024(2) 0.034(3) 0.011(2) 0.014(2) 0.0016(19)
C28 0.038(3) 0.033(3) 0.034(3) 0.010(2) 0.019(2) 0.001(2)
C29 0.030(3) 0.037(3) 0.043(3) 0.020(2) 0.008(2) 0.005(2)
C30 0.033(3) 0.024(2) 0.044(3) 0.010(2) 0.020(2) 0.001(2)
C31 0.015(2) 0.0108(17) 0.022(2) 0.0092(15) 0.0081(16) 0.0022(15)
C32 0.025(2) 0.026(2) 0.023(2) 0.0084(18) 0.0061(19) -0.0006(19)
C33 0.024(2) 0.024(2) 0.026(2) 0.0114(19) 0.0078(19) 0.0010(18)
C34 0.030(3) 0.026(2) 0.034(3) 0.005(2) 0.002(2) -0.002(2)
C35 0.025(3) 0.036(3) 0.040(3) 0.003(2) 0.000(2) 0.003(2)
C36 0.040(3) 0.026(3) 0.038(3) 0.008(2) 0.014(2) 0.012(2)
C37 0.037(3) 0.024(2) 0.028(3) 0.0003(19) 0.011(2) 0.000(2)
C38 0.027(3) 0.029(2) 0.024(2) 0.0087(19) 0.009(2) -0.001(2)
C39 0.029(3) 0.024(2) 0.044(3) 0.012(2) 0.014(2) 0.000(2)
C40 0.031(3) 0.037(3) 0.042(3) 0.009(2) 0.019(2) -0.006(2)
C41 0.047(4) 0.078(5) 0.043(4) 0.014(3) 0.009(3) -0.006(4)
C42 0.046(4) 0.074(5) 0.051(4) -0.011(4) 0.020(3) -0.018(3)
C43 0.054(4) 0.053(4) 0.088(6) 0.031(4) 0.038(4) -0.003(3)
B1 0.019(2) 0.020(2) 0.021(2) 0.0060(19) 0.004(2) 0.0003(19)
Cl1A 0.145(5) 0.078(3) 0.044(2) 0.016(2) 0.020(3) 0.047(3)
C80 0.052(5) 0.093(7) 0.109(8) 0.077(7) -0.040(5) -0.028(5)
C81 0.082(7) 0.073(6) 0.102(8) 0.060(6) -0.044(6) -0.030(5)
C82 0.087(7) 0.086(6) 0.088(7) 0.061(6) -0.038(5) -0.020(5)

loop_
_atom_type_symbol
_atom_type_description
_atom_type_scat_dispersion_real
_atom_type_scat_dispersion_imag
_atom_type_scat_source
C C 0.0033 0.0016 'International Tables Vol C Tables 4.2.6.8 and 6.1.1.4'
H H 0.0000 0.0000 'International Tables Vol C Tables 4.2.6.8 and 6.1.1.4'
B B 0.0013 0.0007 'International Tables Vol C Tables 4.2.6.8 and 6.1.1.4'
N N 0.0061 0.0033 'International Tables Vol C Tables 4.2.6.8 and 6.1.1.4'
F F 0.0171 0.0103 'International Tables Vol C Tables 4.2.6.8 and 6.1.1.4'
Cl Cl 0.1484 0.1585 'International Tables Vol C Tables 4.2.6.8 and 6.1.1.4'

loop_
_geom_angle_atom_site_label_1
_geom_angle_atom_site_label_2
_geom_angle_atom_site_label_3
_geom_angle
_geom_angle_site_symmetry_1
C39 N1 C32 120.5(5) .
C39 N2 C40 168.2(6) .
C2 C1 B1 173.3(5) .
C1 C2 C3 178.8(6) .
C4 C3 C8 117.3(5) .
C4 C3 C2 121.7(5) .
C8 C3 C2 121.0(5) .
C5 C4 C3 120.6(6) .
C6 C5 C4 121.0(7) .
C7 C6 C5 119.2(6) .
C6 C7 C8 120.7(7) .
C7 C8 C3 121.2(6) .
C10 C9 C14 112.8(4) .
C10 C9 B1 126.7(4) .
C14 C9 B1 120.0(4) .
F1 C10 C11 114.8(4) .
F1 C10 C9 120.4(4) .
C11 C10 C9 124.7(4) .
F2 C11 C12 120.2(4) .
F2 C11 C10 120.0(4) .
C12 C11 C10 119.8(4) .
F3 C12 C11 120.5(4) .
F3 C12 C13 120.3(5) .
C11 C12 C13 119.2(5) .
F4 C13 C14 121.0(4) .
F4 C13 C12 119.7(5) .
C14 C13 C12 119.3(5) .
F5 C14 C13 115.8(4) .
F5 C14 C9 120.0(4) .
C13 C14 C9 124.1(4) .
C16 C15 C20 113.7(4) .
C16 C15 B1 127.4(4) .
C20 C15 B1 118.8(4) .
F6 C16 C17 115.7(4) .
F6 C16 C15 120.5(4) .
C17 C16 C15 123.8(4) .
F7 C17 C18 119.6(4) .
F7 C17 C16 120.4(5) .
C18 C17 C16 120.0(4) .
F8 C18 C17 120.7(4) .
F8 C18 C19 120.5(4) .
C17 C18 C19 118.8(4) .
F9 C19 C20 121.0(4) .
F9 C19 C18 119.1(4) .
C20 C19 C18 119.9(4) .
F10 C20 C19 116.9(4) .
F10 C20 C15 119.3(4) .
C19 C20 C15 123.8(4) .
C22 C21 C26 112.9(4) .
C22 C21 B1 119.1(4) .
C26 C21 B1 127.9(4) .
F11 C22 C21 119.4(4) .
F11 C22 C23 116.0(4) .
C21 C22 C23 124.5(5) .
F12 C23 C24 120.3(5) .
F12 C23 C22 119.9(5) .
C24 C23 C22 119.7(5) .
F13 C24 C23 121.1(5) .
F13 C24 C25 119.8(5) .
C23 C24 C25 119.1(5) .
F14 C25 C24 119.8(5) .
F14 C25 C26 121.0(5) .
C24 C25 C26 119.2(5) .
F15 C26 C25 114.6(4) .
F15 C26 C21 120.8(4) .
C25 C26 C21 124.5(5) .
C31 C27 C28 110.6(4) .
C31 C27 C29 110.1(4) .
C28 C27 C29 112.0(4) .
C31 C27 C30 104.6(4) .
C28 C27 C30 110.2(4) .
C29 C27 C30 109.2(4) .
C32 C31 C27 129.9(4) .
C31 C32 N1 124.3(4) .
C31 C32 C33 114.5(4) .
N1 C32 C33 121.2(4) .
C34 C33 C38 118.8(5) .
C34 C33 C32 121.4(4) .
C38 C33 C32 119.7(4) .
C35 C34 C33 120.7(5) .
C34 C35 C36 119.9(5) .
C37 C36 C35 120.2(5) .
C36 C37 C38 119.9(5) .
C37 C38 C33 120.5(5) .
N2 C39 N1 175.4(6) .
N2 C40 C42 107.6(5) .
N2 C40 C43 106.1(5) .
C42 C40 C43 112.7(6) .
N2 C40 C41 106.8(5) .
C42 C40 C41 112.1(6) .
C43 C40 C41 111.0(6) .
C1 B1 C21 110.3(4) .
C1 B1 C9 102.5(4) .
C21 B1 C9 113.4(4) .
C1 B1 C15 113.7(4) .
C21 B1 C15 104.9(3) .
C9 B1 C15 112.2(4) .
C81 C80 C82 120.5(10) .
C82 C81 C80 119.2(10) 2_565
C81 C82 C80 120.3(12) 2_565
C81 C82 Cl1A 115.4(10) 2_565
C80 C82 Cl1A 124.2(11) .

loop_
_geom_bond_atom_site_label_1
_geom_bond_atom_site_label_2
_geom_bond_distance
_geom_bond_site_symmetry_2
F1 C10 1.362(5) .
F2 C11 1.357(5) .
F3 C12 1.350(6) .
F4 C13 1.346(6) .
F5 C14 1.348(5) .
F6 C16 1.347(5) .
F7 C17 1.347(6) .
F8 C18 1.347(5) .
F9 C19 1.348(5) .
F10 C20 1.339(5) .
F11 C22 1.353(6) .
F12 C23 1.357(6) .
F13 C24 1.343(6) .
F14 C25 1.337(6) .
F15 C26 1.360(5) .
N1 C39 1.365(7) .
N1 C32 1.399(6) .
N2 C39 1.157(7) .
N2 C40 1.468(6) .
C1 C2 1.205(7) .
C1 B1 1.601(7) .
C2 C3 1.436(7) .
C3 C4 1.394(8) .
C3 C8 1.398(8) .
C4 C5 1.384(8) .
C5 C6 1.370(11) .
C6 C7 1.367(12) .
C7 C8 1.376(9) .
C9 C10 1.383(6) .
C9 C14 1.404(7) .
C9 B1 1.652(7) .
C10 C11 1.383(7) .
C11 C12 1.358(7) .
C12 C13 1.382(7) .
C13 C14 1.381(7) .
C15 C16 1.394(7) .
C15 C20 1.400(6) .
C15 B1 1.656(7) .
C16 C17 1.382(7) .
C17 C18 1.374(7) .
C18 C19 1.380(7) .
C19 C20 1.376(6) .
C21 C22 1.384(6) .
C21 C26 1.391(7) .
C21 B1 1.649(7) .
C22 C23 1.390(7) .
C23 C24 1.357(8) .
C24 C25 1.381(7) .
C25 C26 1.385(7) .
C27 C31 1.495(6) .
C27 C28 1.514(7) .
C27 C29 1.526(7) .
C27 C30 1.531(6) .
C31 C32 1.332(6) .
C32 C33 1.486(7) .
C33 C34 1.389(7) .
C33 C38 1.392(7) .
C34 C35 1.379(8) .
C35 C36 1.386(7) .
C36 C37 1.376(8) .
C37 C38 1.385(7) .
C40 C42 1.508(8) .
C40 C43 1.516(9) .
C40 C41 1.519(9) .
Cl1A C82 1.427(13) .
C80 C81 1.376(15) .
C80 C82 1.412(14) .
C81 C82 1.347(15) 2_565
C82 C81 1.347(15) 2_565
